data_7713541
loop_
_publ_author_name
'Roesky, Herbert W.'
'Huo, Shuai-Cong'
'Li, Yao'
'Ji, Peng-Fei'
'Zhang, De-Xiang'
'Yang, Ying'

_publ_section_title
;
 Interaction of Germanium Analogue of Organic Isonitrile with Cu(I) imide
 in Side-on Mode
;
_journal_name_full 'Dalton Transactions'
_journal_paper_doi 10.1039/D3DT02094K
_journal_year 2023
_chemical_absolute_configuration unk
_chemical_formula_moiety 'C24 H34 N2'
_chemical_formula_sum 'C24 H34 N2'
_chemical_formula_weight 350.53
_space_group_crystal_system orthorhombic
_space_group_IT_number 41
_space_group_name_Hall 'A 2 -2ab'
_space_group_name_H-M_alt 'A e a 2'
_atom_sites_solution_hydrogens geom
_atom_sites_solution_primary direct
_audit_creation_date 2023-07-15
_audit_creation_method
;
Olex2 1.5
(compiled 2023.03.06 svn.rbb2c1857 for OlexSys, GUI svn.r6748)
;
_audit_update_record
;
2023-07-15 deposited with the CCDC.	2023-07-20 downloaded from the CCDC.
;
_cell_angle_alpha 90
_cell_angle_beta 90
_cell_angle_gamma 90
_cell_formula_units_Z 4
_cell_length_a 16.1758(9)
_cell_length_b 14.0586(6)
_cell_length_c 9.7277(5)
_cell_measurement_reflns_used 8351
_cell_measurement_temperature 296.15
_cell_measurement_theta_max 26.00
_cell_measurement_theta_min 2.52
_cell_volume 2212.17(19)
_computing_cell_refinement 'SAINT v8.27A (Bruker, 2012)'
_computing_data_reduction 'SAINT v8.27A (Bruker, 2012)'
_computing_molecular_graphics 'Olex2 1.5 (Dolomanov et al., 2009)'
_computing_publication_material 'Olex2 1.5 (Dolomanov et al., 2009)'
_computing_structure_refinement 'XL  (Sheldrick, 2008)'
_computing_structure_solution 'XS  (Sheldrick, 2008)'
_diffrn_ambient_temperature 296.15
_diffrn_measured_fraction_theta_full 1.000
_diffrn_measured_fraction_theta_max 0.999
_diffrn_measurement_device_type 'CCD area detector'
_diffrn_measurement_method 'phi and omega scans'
_diffrn_radiation_monochromator graphite
_diffrn_radiation_type MoK\a
_diffrn_radiation_wavelength 0.71073
_diffrn_reflns_av_R_equivalents 0.0189
_diffrn_reflns_av_unetI/netI 0.0130
_diffrn_reflns_Laue_measured_fraction_full 1.000
_diffrn_reflns_Laue_measured_fraction_max 0.999
_diffrn_reflns_limit_h_max 20
_diffrn_reflns_limit_h_min -20
_diffrn_reflns_limit_k_max 18
_diffrn_reflns_limit_k_min -17
_diffrn_reflns_limit_l_max 12
_diffrn_reflns_limit_l_min -12
_diffrn_reflns_number 17366
_diffrn_reflns_point_group_measured_fraction_full 0.992
_diffrn_reflns_point_group_measured_fraction_max 0.982
_diffrn_reflns_theta_full 25.242
_diffrn_reflns_theta_max 27.382
_diffrn_reflns_theta_min 2.518
_diffrn_source_current 30.0
_diffrn_source_power 1.5
_diffrn_source_voltage 50.0
_exptl_absorpt_coefficient_mu 0.061
_exptl_absorpt_correction_T_max 0.7455
_exptl_absorpt_correction_T_min 0.6872
_exptl_absorpt_correction_type multi-scan
_exptl_absorpt_process_details
'SADABS-2012/1 (Bruker,2012) was used for absorption correction. wR2(int) was 0.0835 before and 0.0304 after correction. The Ratio of minimum to maximum transmission is 0.9218. The \l/2 correction factor is 0.0015.'
_exptl_crystal_colour orange
_exptl_crystal_colour_primary orange
_exptl_crystal_density_diffrn 1.052
_exptl_crystal_description block
_exptl_crystal_F_000 768
_exptl_crystal_size_max 0.43
_exptl_crystal_size_mid 0.3
_exptl_crystal_size_min 0.12
_refine_diff_density_max 0.223
_refine_diff_density_min -0.116
_refine_diff_density_rms 0.028
_refine_ls_abs_structure_details
;
 Refined as an inversion twin.
;
_refine_ls_abs_structure_Flack -2(5)
_refine_ls_extinction_method none
_refine_ls_goodness_of_fit_ref 1.034
_refine_ls_hydrogen_treatment constr
_refine_ls_matrix_type full
_refine_ls_number_parameters 123
_refine_ls_number_reflns 2465
_refine_ls_number_restraints 1
_refine_ls_restrained_S_all 1.034
_refine_ls_R_factor_all 0.0549
_refine_ls_R_factor_gt 0.0438
_refine_ls_shift/su_max 0.000
_refine_ls_shift/su_mean 0.000
_refine_ls_structure_factor_coef Fsqd
_refine_ls_weighting_details 'w=1/[\s^2^(Fo^2^)+(0.0773P)^2^+0.3898P] where P=(Fo^2^+2Fc^2^)/3'
_refine_ls_weighting_scheme calc
_refine_ls_wR_factor_gt 0.1222
_refine_ls_wR_factor_ref 0.1312
_reflns_Friedel_coverage 0.852
_reflns_Friedel_fraction_full 0.982
_reflns_Friedel_fraction_max 0.962
_reflns_number_gt 2023
_reflns_number_total 2465
_reflns_threshold_expression 'I > 2\s(I)'
_cod_data_source_file d3dt02094k2.cif
_cod_data_source_block ArNNAr
_cod_original_sg_symbol_Hall 'A 2 -2ac'
_cod_database_code 7713541
_shelx_shelxl_version_number 2019/2
_shelx_space_group_comment
;
The symmetry employed for this shelxl refinement is uniquely defined
by the following loop, which should always be used as a source of
symmetry information in preference to the above space-group names.
They are only intended as comments.
;
_shelx_estimated_absorpt_t_max 0.993
_shelx_estimated_absorpt_t_min 0.974
_olex2_refinement_description
;
1. Twinned data refinement
 Scales: 3(5)
 -2(5)
2. Fixed Uiso
 At 1.2 times of:
  All C(H) groups
 At 1.5 times of:
  All C(H,H,H) groups
3.a Ternary CH refined with riding coordinates:
 C7(H7), C10(H10)
3.b Aromatic/amide H refined with riding coordinates:
 C3(H3), C4(H4), C5(H5)
3.c Idealised Me refined as rotating group:
 C8(H8A,H8B,H8C), C9(H9A,H9B,H9C), C11(H11A,H11B,H11C), C12(H12A,H12B,H12C)
;
_olex2_submission_special_instructions 'No special instructions were received'

loop_
_space_group_symop_operation_xyz
'x, y, z'
'-x, -y, z'
'-x+1/2, y, z+1/2'
'x+1/2, -y, z+1/2'
'x, y+1/2, z+1/2'
'-x, -y+1/2, z+1/2'
'-x+1/2, y+1/2, z+1'
'x+1/2, -y+1/2, z+1'

loop_
_atom_site_label
_atom_site_type_symbol
_atom_site_fract_x
_atom_site_fract_y
_atom_site_fract_z
_atom_site_U_iso_or_equiv
_atom_site_adp_type
_atom_site_occupancy
_atom_site_site_symmetry_order
_atom_site_calc_flag
_atom_site_refinement_flags_posn
_atom_site_refinement_flags_adp
_atom_site_refinement_flags_occupancy
_atom_site_disorder_assembly
_atom_site_disorder_group
N1 N 0.46268(11) 0.50915(13) 0.51619(18) 0.0496(4) Uani 1 1 d . . . . .
C1 C 0.41035(13) 0.42722(15) 0.5094(2) 0.0459(5) Uani 1 1 d . . . . .
C2 C 0.42086(14) 0.35467(16) 0.4113(2) 0.0510(5) Uani 1 1 d . . . . .
C3 C 0.36242(17) 0.28272(19) 0.4099(3) 0.0652(7) Uani 1 1 d . . . . .
H3 H 0.367269 0.233912 0.345847 0.078 Uiso 1 1 calc R U . . .
C4 C 0.29717(17) 0.2817(2) 0.5012(3) 0.0716(8) Uani 1 1 d . . . . .
H4 H 0.259506 0.231766 0.499447 0.086 Uiso 1 1 calc R U . . .
C5 C 0.28752(15) 0.3540(2) 0.5946(3) 0.0647(7) Uani 1 1 d . . . . .
H5 H 0.243450 0.352304 0.655937 0.078 Uiso 1 1 calc R U . . .
C6 C 0.34251(14) 0.42959(17) 0.5988(2) 0.0513(5) Uani 1 1 d . . . . .
C7 C 0.33219(17) 0.50980(19) 0.7009(3) 0.0613(6) Uani 1 1 d . . . . .
H7 H 0.360124 0.565608 0.662286 0.074 Uiso 1 1 calc R U . . .
C8 C 0.3737(3) 0.4872(3) 0.8342(4) 0.0957(11) Uani 1 1 d . . . . .
H8A H 0.430410 0.470604 0.817434 0.144 Uiso 1 1 calc R U . . .
H8B H 0.346031 0.434771 0.877452 0.144 Uiso 1 1 calc R U . . .
H8C H 0.371455 0.541809 0.893398 0.144 Uiso 1 1 calc R U . . .
C9 C 0.2417(3) 0.5379(3) 0.7261(4) 0.0989(12) Uani 1 1 d . . . . .
H9A H 0.239768 0.594986 0.780093 0.148 Uiso 1 1 calc R U . . .
H9B H 0.214017 0.487557 0.774373 0.148 Uiso 1 1 calc R U . . .
H9C H 0.214738 0.548639 0.639551 0.148 Uiso 1 1 calc R U . . .
C10 C 0.48967(16) 0.3539(2) 0.3035(3) 0.0606(6) Uani 1 1 d . . . . .
H10 H 0.519808 0.413940 0.314020 0.073 Uiso 1 1 calc R U . . .
C11 C 0.4563(3) 0.3529(5) 0.1604(4) 0.133(2) Uani 1 1 d . . . . .
H11A H 0.432028 0.291977 0.141634 0.200 Uiso 1 1 calc R U . . .
H11B H 0.500437 0.364536 0.096528 0.200 Uiso 1 1 calc R U . . .
H11C H 0.415086 0.401581 0.150949 0.200 Uiso 1 1 calc R U . . .
C12 C 0.5506(3) 0.2763(4) 0.3275(6) 0.143(2) Uani 1 1 d . . . . .
H12A H 0.596711 0.284144 0.266358 0.214 Uiso 1 1 calc R U . . .
H12B H 0.524849 0.215943 0.310818 0.214 Uiso 1 1 calc R U . . .
H12C H 0.569687 0.278928 0.420938 0.214 Uiso 1 1 calc R U . . .

loop_
_atom_site_aniso_label
_atom_site_aniso_U_11
_atom_site_aniso_U_22
_atom_site_aniso_U_33
_atom_site_aniso_U_23
_atom_site_aniso_U_13
_atom_site_aniso_U_12
N1 0.0490(8) 0.0569(10) 0.0428(9) 0.0018(9) 0.0052(8) -0.0023(8)
C1 0.0468(10) 0.0501(11) 0.0409(9) 0.0036(9) -0.0045(9) 0.0004(9)
C2 0.0491(12) 0.0586(13) 0.0453(10) -0.0001(11) -0.0044(9) 0.0053(10)
C3 0.0688(15) 0.0593(13) 0.0676(14) -0.0110(12) -0.0084(13) -0.0030(12)
C4 0.0602(15) 0.0651(15) 0.089(2) 0.0017(16) -0.0046(15) -0.0160(12)
C5 0.0506(13) 0.0746(17) 0.0690(15) 0.0051(13) 0.0088(12) -0.0085(12)
C6 0.0482(12) 0.0593(13) 0.0465(11) 0.0062(10) 0.0001(10) -0.0025(10)
C7 0.0619(15) 0.0681(15) 0.0538(12) -0.0005(12) 0.0141(12) -0.0013(12)
C8 0.111(3) 0.106(3) 0.0699(19) -0.0224(17) -0.0112(18) 0.015(2)
C9 0.082(2) 0.112(3) 0.103(3) -0.023(2) 0.014(2) 0.024(2)
C10 0.0623(14) 0.0705(16) 0.0489(12) -0.0095(12) 0.0029(11) 0.0058(11)
C11 0.104(3) 0.245(6) 0.0510(17) -0.016(3) 0.0067(18) -0.013(4)
C12 0.125(3) 0.131(4) 0.173(5) 0.058(3) 0.079(4) 0.069(3)

loop_
_atom_type_symbol
_atom_type_description
_atom_type_scat_dispersion_real
_atom_type_scat_dispersion_imag
_atom_type_scat_source
C C 0.0033 0.0016 'International Tables Vol C Tables 4.2.6.8 and 6.1.1.4'
H H 0.0000 0.0000 'International Tables Vol C Tables 4.2.6.8 and 6.1.1.4'
N N 0.0061 0.0033 'International Tables Vol C Tables 4.2.6.8 and 6.1.1.4'

loop_
_geom_angle_atom_site_label_1
_geom_angle_atom_site_label_2
_geom_angle_atom_site_label_3
_geom_angle
_geom_angle_site_symmetry_1
_geom_angle_site_symmetry_3
_geom_angle_publ_flag
N1 N1 C1 114.3(2) 2_665 . ?
C2 C1 N1 122.89(19) . . ?
C6 C1 N1 114.58(19) . . ?
C6 C1 C2 122.2(2) . . ?
C1 C2 C10 123.9(2) . . ?
C3 C2 C1 117.0(2) . . ?
C3 C2 C10 119.0(2) . . ?
C2 C3 H3 119.2 . . ?
C4 C3 C2 121.6(2) . . ?
C4 C3 H3 119.2 . . ?
C3 C4 H4 119.8 . . ?
C5 C4 C3 120.4(2) . . ?
C5 C4 H4 119.8 . . ?
C4 C5 H5 119.5 . . ?
C4 C5 C6 120.9(2) . . ?
C6 C5 H5 119.5 . . ?
C1 C6 C7 120.8(2) . . ?
C5 C6 C1 117.8(2) . . ?
C5 C6 C7 121.4(2) . . ?
C6 C7 H7 107.2 . . ?
C6 C7 C9 113.7(3) . . ?
C8 C7 C6 111.2(2) . . ?
C8 C7 H7 107.2 . . ?
C8 C7 C9 110.1(3) . . ?
C9 C7 H7 107.2 . . ?
C7 C8 H8A 109.5 . . ?
C7 C8 H8B 109.5 . . ?
C7 C8 H8C 109.5 . . ?
H8A C8 H8B 109.5 . . ?
H8A C8 H8C 109.5 . . ?
H8B C8 H8C 109.5 . . ?
C7 C9 H9A 109.5 . . ?
C7 C9 H9B 109.5 . . ?
C7 C9 H9C 109.5 . . ?
H9A C9 H9B 109.5 . . ?
H9A C9 H9C 109.5 . . ?
H9B C9 H9C 109.5 . . ?
C2 C10 H10 106.5 . . ?
C11 C10 C2 112.1(2) . . ?
C11 C10 H10 106.5 . . ?
C12 C10 C2 112.3(3) . . ?
C12 C10 H10 106.5 . . ?
C12 C10 C11 112.2(4) . . ?
C10 C11 H11A 109.5 . . ?
C10 C11 H11B 109.5 . . ?
C10 C11 H11C 109.5 . . ?
H11A C11 H11B 109.5 . . ?
H11A C11 H11C 109.5 . . ?
H11B C11 H11C 109.5 . . ?
C10 C12 H12A 109.5 . . ?
C10 C12 H12B 109.5 . . ?
C10 C12 H12C 109.5 . . ?
H12A C12 H12B 109.5 . . ?
H12A C12 H12C 109.5 . . ?
H12B C12 H12C 109.5 . . ?

loop_
_geom_bond_atom_site_label_1
_geom_bond_atom_site_label_2
_geom_bond_distance
_geom_bond_site_symmetry_2
_geom_bond_publ_flag
N1 N1 1.234(4) 2_665 ?
N1 C1 1.431(3) . ?
C1 C2 1.407(3) . ?
C1 C6 1.400(3) . ?
C2 C3 1.384(3) . ?
C2 C10 1.529(3) . ?
C3 H3 0.9300 . ?
C3 C4 1.380(4) . ?
C4 H4 0.9300 . ?
C4 C5 1.372(5) . ?
C5 H5 0.9300 . ?
C5 C6 1.386(3) . ?
C6 C7 1.512(3) . ?
C7 H7 0.9800 . ?
C7 C8 1.495(5) . ?
C7 C9 1.536(5) . ?
C8 H8A 0.9600 . ?
C8 H8B 0.9600 . ?
C8 H8C 0.9600 . ?
C9 H9A 0.9600 . ?
C9 H9B 0.9600 . ?
C9 H9C 0.9600 . ?
C10 H10 0.9800 . ?
C10 C11 1.493(5) . ?
C10 C12 1.489(5) . ?
C11 H11A 0.9600 . ?
C11 H11B 0.9600 . ?
C11 H11C 0.9600 . ?
C12 H12A 0.9600 . ?
C12 H12B 0.9600 . ?
C12 H12C 0.9600 . ?

loop_
_geom_torsion_atom_site_label_1
_geom_torsion_atom_site_label_2
_geom_torsion_atom_site_label_3
_geom_torsion_atom_site_label_4
_geom_torsion
_geom_torsion_site_symmetry_1
_geom_torsion_site_symmetry_2
_geom_torsion_site_symmetry_3
_geom_torsion_site_symmetry_4
_geom_torsion_publ_flag
N1 N1 C1 C2 -50.0(2) 2_665 . . . ?
N1 N1 C1 C6 136.41(14) 2_665 . . . ?
N1 C1 C2 C3 -175.5(2) . . . . ?
N1 C1 C2 C10 1.3(3) . . . . ?
N1 C1 C6 C5 177.9(2) . . . . ?
N1 C1 C6 C7 -5.0(3) . . . . ?
C1 C2 C3 C4 -0.5(4) . . . . ?
C1 C2 C10 C11 -120.1(4) . . . . ?
C1 C2 C10 C12 112.4(4) . . . . ?
C1 C6 C7 C8 -89.7(3) . . . . ?
C1 C6 C7 C9 145.3(3) . . . . ?
C2 C1 C6 C5 4.2(3) . . . . ?
C2 C1 C6 C7 -178.6(2) . . . . ?
C2 C3 C4 C5 1.5(4) . . . . ?
C3 C2 C10 C11 56.7(4) . . . . ?
C3 C2 C10 C12 -70.8(4) . . . . ?
C3 C4 C5 C6 0.4(5) . . . . ?
C4 C5 C6 C1 -3.1(4) . . . . ?
C4 C5 C6 C7 179.7(3) . . . . ?
C5 C6 C7 C8 87.4(3) . . . . ?
C5 C6 C7 C9 -37.7(4) . . . . ?
C6 C1 C2 C3 -2.4(3) . . . . ?
C6 C1 C2 C10 174.4(2) . . . . ?
C10 C2 C3 C4 -177.5(3) . . . . ?

loop_
_twin_individual_id
_twin_individual_mass_fraction_refined
1 3(5)
2 -2(5)
